data_2237251
loop_
_publ_author_name
'Fang, Sin-Kai'
'Chang, Che-Wei'
'Tsai, Hsing-Yang'
'Luo, Ming-Hui'
'Chen, Kew-Yu'

_publ_section_title
;
 1-Methoxy-11<i>H</i>-benzo[<i>b</i>]fluoren-11-one
;
_journal_coeditor_code XU5629
_journal_issue 1
_journal_name_full 'Acta Crystallographica Section E'
_journal_page_first o79
_journal_paper_doi 10.1107/S1600536812050076
_journal_volume 69
_journal_year 2013
_chemical_formula_iupac 'C18 H12 O2'
_chemical_formula_moiety 'C18 H12 O2'
_chemical_formula_sum 'C18 H12 O2'
_chemical_formula_weight 260.28
_chemical_name_systematic
;
1-Methoxy-11<i>H</i>-benzo[<i>b</i>]fluoren-11-one
;
_space_group_IT_number 14
_symmetry_cell_setting monoclinic
_symmetry_space_group_name_Hall '-P 2ybc'
_symmetry_space_group_name_H-M 'P 1 21/c 1'
_atom_sites_solution_hydrogens geom
_atom_sites_solution_primary direct
_atom_sites_solution_secondary difmap
_audit_creation_method SHELXL-97
_cell_angle_alpha 90.00
_cell_angle_beta 99.935(2)
_cell_angle_gamma 90.00
_cell_formula_units_Z 4
_cell_length_a 7.7202(3)
_cell_length_b 9.2462(4)
_cell_length_c 18.0294(8)
_cell_measurement_reflns_used 6867
_cell_measurement_temperature 299(2)
_cell_measurement_theta_max 26.3999
_cell_measurement_theta_min 2.6786
_cell_volume 1267.68(9)
_computing_cell_refinement 'SAINT (Bruker, 2005)'
_computing_data_collection 'SMART (Bruker, 2005)'
_computing_data_reduction 'SAINT (Bruker, 2005)'
_computing_molecular_graphics 'ORTEP-3 for Windows (Farrugia, 2012)'
_computing_publication_material 'WinGX (Farrugia, 2012)'
_computing_structure_refinement 'SHELXL97 (Sheldrick, 2008)'
_computing_structure_solution 'SHELXS97 (Sheldrick, 2008)'
_diffrn_ambient_temperature 299(2)
_diffrn_measured_fraction_theta_full 0.983
_diffrn_measured_fraction_theta_max 0.983
_diffrn_measurement_device_type 'Bruker SMART CCD detector'
_diffrn_measurement_method '\f and \w scans'
_diffrn_radiation_monochromator graphite
_diffrn_radiation_type MoK\a
_diffrn_radiation_wavelength 0.71073
_diffrn_reflns_av_R_equivalents 0.0419
_diffrn_reflns_av_sigmaI/netI 0.0376
_diffrn_reflns_limit_h_max 9
_diffrn_reflns_limit_h_min -9
_diffrn_reflns_limit_k_max 10
_diffrn_reflns_limit_k_min -11
_diffrn_reflns_limit_l_max 21
_diffrn_reflns_limit_l_min -22
_diffrn_reflns_number 11580
_diffrn_reflns_theta_full 26.40
_diffrn_reflns_theta_max 26.40
_diffrn_reflns_theta_min 2.29
_exptl_absorpt_coefficient_mu 0.088
_exptl_absorpt_correction_T_max 0.9826
_exptl_absorpt_correction_T_min 0.9572
_exptl_absorpt_correction_type multi-scan
_exptl_absorpt_process_details '(SADABS; Bruker, 2001)'
_exptl_crystal_colour yellow
_exptl_crystal_density_diffrn 1.364
_exptl_crystal_density_method 'not measured'
_exptl_crystal_description parallelepiped
_exptl_crystal_F_000 544
_exptl_crystal_size_max 0.50
_exptl_crystal_size_mid 0.47
_exptl_crystal_size_min 0.20
_refine_diff_density_max 0.493
_refine_diff_density_min -0.418
_refine_ls_extinction_coef 0.041(7)
_refine_ls_extinction_expression Fc^*^=kFc[1+0.001xFc^2^\l^3^/sin(2\q)]^-1/4^
_refine_ls_extinction_method 'SHELXL97 (Sheldrick, 2008)'
_refine_ls_goodness_of_fit_ref 1.105
_refine_ls_hydrogen_treatment constr
_refine_ls_matrix_type full
_refine_ls_number_parameters 183
_refine_ls_number_reflns 2559
_refine_ls_number_restraints 0
_refine_ls_restrained_S_all 1.105
_refine_ls_R_factor_all 0.1138
_refine_ls_R_factor_gt 0.0834
_refine_ls_shift/su_max 0.000
_refine_ls_shift/su_mean 0.000
_refine_ls_structure_factor_coef Fsqd
_refine_ls_weighting_details 'calc w=1/[\s^2^(Fo^2^)+(0.1046P)^2^+1.6820P] where P=(Fo^2^+2Fc^2^)/3'
_refine_ls_weighting_scheme calc
_refine_ls_wR_factor_gt 0.2092
_refine_ls_wR_factor_ref 0.2499
_reflns_number_gt 1881
_reflns_number_total 2559
_reflns_threshold_expression I>2sigma(I)
_cod_data_source_file xu5629.cif
_cod_data_source_block I
_cod_original_sg_symbol_H-M 'P 21/c'
_cod_database_code 2237251
_cod_database_fobs_code 2237251

loop_
_symmetry_equiv_pos_as_xyz
'x, y, z'
'-x, y+1/2, -z+1/2'
'-x, -y, -z'
'x, -y-1/2, z-1/2'

loop_
_atom_site_type_symbol
_atom_site_label
_atom_site_fract_x
_atom_site_fract_y
_atom_site_fract_z
_atom_site_U_iso_or_equiv
_atom_site_adp_type
_atom_site_calc_flag
_atom_site_refinement_flags
_atom_site_occupancy
_atom_site_symmetry_multiplicity
O O1 1.2838(3) 0.3051(3) 0.92283(15) 0.0675(8) Uani d . 1 1
O O2 1.3420(3) 0.0972(3) 1.04942(14) 0.0571(7) Uani d . 1 1
C C1 1.0841(4) 0.2264(3) 1.00540(17) 0.0428(7) Uani d . 1 1
C C2 1.1419(4) 0.3058(4) 0.94252(18) 0.0464(8) Uani d . 1 1
C C3 0.9836(4) 0.3911(3) 0.90635(17) 0.0439(7) Uani d . 1 1
C C4 0.9640(4) 0.4820(4) 0.84656(18) 0.0490(8) Uani d . 1 1
H H4 1.0571 0.4978 0.8209 0.059 Uiso calc R 1 1
C C5 0.8006(4) 0.5531(3) 0.82323(17) 0.0461(8) Uani d . 1 1
C C6 0.7726(5) 0.6517(4) 0.7623(2) 0.0579(9) Uani d . 1 1
H H6 0.8634 0.6712 0.7360 0.069 Uiso calc R 1 1
C C7 0.6147(6) 0.7183(4) 0.7419(2) 0.0683(11) Uani d . 1 1
H H7 0.5990 0.7835 0.7020 0.082 Uiso calc R 1 1
C C8 0.4773(6) 0.6901(4) 0.7796(2) 0.0694(11) Uani d . 1 1
H H8 0.3696 0.7359 0.7646 0.083 Uiso calc R 1 1
C C9 0.4978(5) 0.5959(4) 0.8385(2) 0.0578(9) Uani d . 1 1
H H9 0.4038 0.5780 0.8633 0.069 Uiso calc R 1 1
C C10 0.6602(4) 0.5249(3) 0.86266(19) 0.0475(8) Uani d . 1 1
C C11 0.6857(4) 0.4280(3) 0.92502(19) 0.0473(8) Uani d . 1 1
H H11 0.5937 0.4089 0.9508 0.057 Uiso calc R 1 1
C C12 0.8438(4) 0.3637(3) 0.94670(17) 0.0401(7) Uani d . 1 1
C C13 0.9079(4) 0.2608(3) 1.00807(17) 0.0420(7) Uani d . 1 1
C C14 0.8220(4) 0.2001(4) 1.0611(2) 0.0522(8) Uani d . 1 1
H H14 0.7052 0.2224 1.0625 0.063 Uiso calc R 1 1
C C15 0.9155(5) 0.1040(4) 1.1126(2) 0.0589(9) Uani d . 1 1
H H15 0.8600 0.0626 1.1493 0.071 Uiso calc R 1 1
C C16 1.0877(5) 0.0687(4) 1.1106(2) 0.0544(9) Uani d . 1 1
H H16 1.1465 0.0040 1.1458 0.065 Uiso calc R 1 1
C C17 1.1749(4) 0.1289(4) 1.05646(18) 0.0471(8) Uani d . 1 1
C C18 1.4337(5) -0.0107(4) 1.0985(2) 0.0627(10) Uani d . 1 1
H H18A 1.4545 0.0248 1.1493 0.094 Uiso calc R 1 1
H H18B 1.5440 -0.0321 1.0832 0.094 Uiso calc R 1 1
H H18C 1.3638 -0.0971 1.0958 0.094 Uiso calc R 1 1

loop_
_atom_site_aniso_label
_atom_site_aniso_U_11
_atom_site_aniso_U_22
_atom_site_aniso_U_33
_atom_site_aniso_U_12
_atom_site_aniso_U_13
_atom_site_aniso_U_23
O1 0.0431(14) 0.087(2) 0.0777(18) 0.0056(12) 0.0246(12) 0.0121(15)
O2 0.0438(13) 0.0598(16) 0.0666(16) 0.0075(11) 0.0062(11) 0.0054(12)
C1 0.0410(16) 0.0411(16) 0.0463(16) -0.0028(13) 0.0079(12) -0.0059(13)
C2 0.0366(16) 0.0548(19) 0.0490(17) -0.0035(13) 0.0105(13) -0.0041(14)
C3 0.0381(16) 0.0436(17) 0.0502(17) -0.0034(12) 0.0086(12) -0.0051(13)
C4 0.0439(17) 0.053(2) 0.0506(18) -0.0039(14) 0.0105(13) -0.0026(14)
C5 0.0506(18) 0.0394(17) 0.0468(17) -0.0019(13) 0.0040(13) -0.0069(13)
C6 0.069(2) 0.051(2) 0.0510(19) 0.0002(17) 0.0046(16) -0.0012(15)
C7 0.085(3) 0.054(2) 0.060(2) 0.012(2) -0.003(2) -0.0058(18)
C8 0.070(3) 0.057(2) 0.073(2) 0.0191(19) -0.009(2) -0.0058(19)
C9 0.0480(19) 0.056(2) 0.067(2) 0.0071(16) 0.0021(16) -0.0088(17)
C10 0.0422(17) 0.0401(17) 0.0579(18) 0.0022(13) 0.0023(13) -0.0100(14)
C11 0.0393(16) 0.0428(18) 0.0606(19) -0.0022(13) 0.0105(13) -0.0071(14)
C12 0.0355(15) 0.0377(16) 0.0478(16) -0.0042(12) 0.0095(12) -0.0070(12)
C13 0.0426(16) 0.0360(16) 0.0486(16) -0.0038(12) 0.0113(12) -0.0073(12)
C14 0.0449(18) 0.055(2) 0.0601(19) -0.0025(14) 0.0189(14) -0.0008(16)
C15 0.065(2) 0.058(2) 0.058(2) -0.0087(17) 0.0212(17) 0.0047(17)
C16 0.058(2) 0.052(2) 0.0530(19) -0.0010(16) 0.0095(15) 0.0011(15)
C17 0.0447(17) 0.0449(18) 0.0511(17) -0.0018(13) 0.0064(13) -0.0043(14)
C18 0.053(2) 0.056(2) 0.074(2) 0.0063(16) -0.0035(17) 0.0071(18)

loop_
_atom_type_symbol
_atom_type_description
_atom_type_scat_dispersion_real
_atom_type_scat_dispersion_imag
_atom_type_scat_source
C C 0.0033 0.0016 'International Tables Vol C Tables 4.2.6.8 and 6.1.1.4'
H H 0.0000 0.0000 'International Tables Vol C Tables 4.2.6.8 and 6.1.1.4'
O O 0.0106 0.0060 'International Tables Vol C Tables 4.2.6.8 and 6.1.1.4'

loop_
_geom_angle_atom_site_label_1
_geom_angle_atom_site_label_2
_geom_angle_atom_site_label_3
_geom_angle
C17 O2 C18 118.0(3)
C17 C1 C13 120.3(3)
C17 C1 C2 130.1(3)
C13 C1 C2 109.5(3)
O1 C2 C1 129.0(3)
O1 C2 C3 125.8(3)
C1 C2 C3 105.2(3)
C4 C3 C12 121.8(3)
C4 C3 C2 129.8(3)
C12 C3 C2 108.4(3)
C3 C4 C5 119.6(3)
C3 C4 H4 120.2
C5 C4 H4 120.2
C6 C5 C10 118.7(3)
C6 C5 C4 122.4(3)
C10 C5 C4 118.9(3)
C7 C6 C5 120.8(4)
C7 C6 H6 119.6
C5 C6 H6 119.6
C6 C7 C8 120.8(4)
C6 C7 H7 119.6
C8 C7 H7 119.6
C9 C8 C7 120.6(4)
C9 C8 H8 119.7
C7 C8 H8 119.7
C8 C9 C10 120.9(4)
C8 C9 H9 119.5
C10 C9 H9 119.5
C9 C10 C5 118.2(3)
C9 C10 C11 121.9(3)
C5 C10 C11 119.8(3)
C12 C11 C10 119.9(3)
C12 C11 H11 120.0
C10 C11 H11 120.0
C11 C12 C3 120.0(3)
C11 C12 C13 131.9(3)
C3 C12 C13 108.2(3)
C14 C13 C1 121.2(3)
C14 C13 C12 130.1(3)
C1 C13 C12 108.7(3)
C13 C14 C15 117.9(3)
C13 C14 H14 121.1
C15 C14 H14 121.1
C16 C15 C14 121.8(3)
C16 C15 H15 119.1
C14 C15 H15 119.1
C15 C16 C17 120.6(3)
C15 C16 H16 119.7
C17 C16 H16 119.7
O2 C17 C1 117.4(3)
O2 C17 C16 124.3(3)
C1 C17 C16 118.3(3)
O2 C18 H18A 109.5
O2 C18 H18B 109.5
H18A C18 H18B 109.5
O2 C18 H18C 109.5
H18A C18 H18C 109.5
H18B C18 H18C 109.5

loop_
_geom_bond_atom_site_label_1
_geom_bond_atom_site_label_2
_geom_bond_distance
O1 C2 1.208(4)
O2 C17 1.350(4)
O2 C18 1.436(4)
C1 C17 1.389(5)
C1 C13 1.406(4)
C1 C2 1.483(4)
C2 C3 1.505(4)
C3 C4 1.355(5)
C3 C12 1.424(4)
C4 C5 1.421(5)
C4 H4 0.9300
C5 C6 1.415(5)
C5 C10 1.419(5)
C6 C7 1.359(5)
C6 H6 0.9300
C7 C8 1.379(6)
C7 H7 0.9300
C8 C9 1.363(6)
C8 H8 0.9300
C9 C10 1.416(5)
C9 H9 0.9300
C10 C11 1.425(5)
C11 C12 1.354(4)
C11 H11 0.9300
C12 C13 1.478(4)
C13 C14 1.374(4)
C14 C15 1.394(5)
C14 H14 0.9300
C15 C16 1.375(5)
C15 H15 0.9300
C16 C17 1.394(5)
C16 H16 0.9300
C18 H18A 0.9600
C18 H18B 0.9600
C18 H18C 0.9600

loop_
_geom_hbond_atom_site_label_D
_geom_hbond_atom_site_label_H
_geom_hbond_atom_site_label_A
_geom_hbond_site_symmetry_A
_geom_hbond_distance_DH
_geom_hbond_distance_HA
_geom_hbond_distance_DA
_geom_hbond_angle_DHA
C7 H7 O1 2_756 0.93 2.57 3.299(5) 135
C11 H11 O1 1_455 0.93 2.55 3.298(4) 138

loop_
_geom_torsion_atom_site_label_1
_geom_torsion_atom_site_label_2
_geom_torsion_atom_site_label_3
_geom_torsion_atom_site_label_4
_geom_torsion
C17 C1 C2 O1 -1.7(6)
C13 C1 C2 O1 179.4(3)
C17 C1 C2 C3 178.3(3)
C13 C1 C2 C3 -0.6(3)
O1 C2 C3 C4 0.0(6)
C1 C2 C3 C4 180.0(3)
O1 C2 C3 C12 -179.3(3)
C1 C2 C3 C12 0.7(3)
C12 C3 C4 C5 0.3(5)
C2 C3 C4 C5 -178.9(3)
C3 C4 C5 C6 178.6(3)
C3 C4 C5 C10 -1.1(5)
C10 C5 C6 C7 0.0(5)
C4 C5 C6 C7 -179.6(3)
C5 C6 C7 C8 -0.7(6)
C6 C7 C8 C9 0.6(6)
C7 C8 C9 C10 0.1(6)
C8 C9 C10 C5 -0.7(5)
C8 C9 C10 C11 178.8(3)
C6 C5 C10 C9 0.7(4)
C4 C5 C10 C9 -179.7(3)
C6 C5 C10 C11 -178.9(3)
C4 C5 C10 C11 0.7(4)
C9 C10 C11 C12 -179.2(3)
C5 C10 C11 C12 0.3(5)
C10 C11 C12 C3 -1.1(5)
C10 C11 C12 C13 179.8(3)
C4 C3 C12 C11 0.8(5)
C2 C3 C12 C11 -179.9(3)
C4 C3 C12 C13 -179.9(3)
C2 C3 C12 C13 -0.6(3)
C17 C1 C13 C14 0.4(5)
C2 C1 C13 C14 179.4(3)
C17 C1 C13 C12 -178.7(3)
C2 C1 C13 C12 0.2(3)
C11 C12 C13 C14 0.4(6)
C3 C12 C13 C14 -178.8(3)
C11 C12 C13 C1 179.4(3)
C3 C12 C13 C1 0.2(3)
C1 C13 C14 C15 0.5(5)
C12 C13 C14 C15 179.4(3)
C13 C14 C15 C16 -0.7(5)
C14 C15 C16 C17 0.1(6)
C18 O2 C17 C1 -175.9(3)
C18 O2 C17 C16 3.1(5)
C13 C1 C17 O2 178.0(3)
C2 C1 C17 O2 -0.7(5)
C13 C1 C17 C16 -1.0(5)
C2 C1 C17 C16 -179.7(3)
C15 C16 C17 O2 -178.2(3)
C15 C16 C17 C1 0.8(5)

loop_
_cod_related_entry_id
_cod_related_entry_database
_cod_related_entry_code
1 ChemSpider 30658293
